data_7716314
loop_
_publ_author_name
'Dunes, Gabriel'
'Cordier, Marie'
'Kahlal, Samia'
'Pollnitz, Alpar'
'Saillard, Jean-Yves'
'Silvestru, Cristian'
'Sarazin, Yann'

_publ_section_title
;
 C--H Bond Activation at Antimony(III): Synthesis and Reactivity of
 Sb(III)-Oxyaryl Species
;
_journal_name_full 'Dalton Transactions'
_journal_paper_doi 10.1039/D4DT01400F
_journal_year 2024
_chemical_absolute_configuration rm/ad/rmad/syn/unk/.
_chemical_compound_source 'synthesis as described'
_chemical_formula_moiety 'C92 H128 N4 O4 Sb4'
_chemical_formula_sum 'C92 H128 N4 O4 Sb4'
_chemical_formula_weight 1840.98
_space_group_crystal_system tetragonal
_space_group_IT_number 82
_space_group_name_Hall 'I -4'
_space_group_name_H-M_alt 'I -4'
_atom_sites_solution_hydrogens geom
_atom_sites_solution_primary dual
_atom_sites_solution_secondary difmap
_audit_update_record
;
2024-02-28 deposited with the CCDC.	2024-05-31 downloaded from the CCDC.
;
_cell_angle_alpha 90
_cell_angle_beta 90
_cell_angle_gamma 90
_cell_formula_units_Z 2
_cell_length_a 21.5783(13)
_cell_length_b 21.5783
_cell_length_c 9.3024(6)
_cell_measurement_reflns_used 9150
_cell_measurement_temperature 150(2)
_cell_measurement_theta_max 27.4612
_cell_measurement_theta_min 2.3842
_cell_measurement_wavelength 0.710730
_cell_volume 4331.4(4)
_computing_cell_refinement 'Bruker APEX2 (Bruker, 2014)'
_computing_data_collection 'Bruker APEX2 (Bruker, 2014)'
_computing_data_reduction 'Bruker APEX2 (Bruker, 2014)'
_computing_molecular_graphics
;
   'PLATON, A.L.Spek, Acta Cryst. 2009, D65, 148-155'
;
_computing_publication_material 'CRYSCALC (T. Roisnel, local program, ver. 2023)'
_computing_structure_refinement 'SHELXL-2018_3 (Sheldrick, 2018)'
_computing_structure_solution 'SHELXT 2018_2 (Sheldrick, 2018)'
_diffrn_ambient_temperature 150(2)
_diffrn_detector CMOS-PHOTON70
_diffrn_detector_area_resol_mean 8.33
_diffrn_measured_fraction_theta_full 0.993
_diffrn_measured_fraction_theta_max 0.994
_diffrn_measurement_device_type 'D8 VENTURE Bruker AXS'
_diffrn_measurement_method 'rotation images'
_diffrn_orient_matrix_UB_11 -0.0341358
_diffrn_orient_matrix_UB_12 0.0151117
_diffrn_orient_matrix_UB_13 0.0636968
_diffrn_orient_matrix_UB_21 -0.0170887
_diffrn_orient_matrix_UB_22 0.0250624
_diffrn_orient_matrix_UB_23 -0.0812705
_diffrn_orient_matrix_UB_31 -0.0262751
_diffrn_orient_matrix_UB_32 -0.0359327
_diffrn_orient_matrix_UB_33 -0.0298966
_diffrn_radiation_monochromator 'multilayer monochromator'
_diffrn_radiation_probe x-ray
_diffrn_radiation_source 'Incoatec microfocus sealed tube'
_diffrn_radiation_type MoK\a
_diffrn_radiation_wavelength 0.71073
_diffrn_reflns_av_R_equivalents 0.0452
_diffrn_reflns_av_unetI/netI 0.0301
_diffrn_reflns_limit_h_max 27
_diffrn_reflns_limit_h_min -28
_diffrn_reflns_limit_k_max 28
_diffrn_reflns_limit_k_min -27
_diffrn_reflns_limit_l_max 12
_diffrn_reflns_limit_l_min -12
_diffrn_reflns_number 30407
_diffrn_reflns_theta_full 25.242
_diffrn_reflns_theta_max 27.492
_diffrn_reflns_theta_min 1.888
_diffrn_source_current 1.00
_diffrn_source_power 1500.0
_diffrn_source_voltage 50.00
_exptl_absorpt_coefficient_mu 1.285
_exptl_absorpt_correction_T_max 0.902
_exptl_absorpt_correction_T_min 0.789
_exptl_absorpt_correction_type multi-scan
_exptl_absorpt_process_details
;
  [Sheldrick, G.M. (2014). SADABS Bruker AXS Inc., Madison, Wisconsin, USA]
;
_exptl_crystal_colour colourless
_exptl_crystal_density_diffrn 1.412
_exptl_crystal_description stick
_exptl_crystal_F_000 1888
_exptl_crystal_size_max 0.180
_exptl_crystal_size_mid 0.120
_exptl_crystal_size_min 0.080
_refine_diff_density_max 0.924
_refine_diff_density_min -0.517
_refine_diff_density_rms 0.080
_refine_ls_abs_structure_details
;
Refined as an inversion twin.
;
_refine_ls_abs_structure_Flack -0.03(3)
_refine_ls_extinction_method none
_refine_ls_goodness_of_fit_ref 1.033
_refine_ls_hydrogen_treatment constr
_refine_ls_matrix_type full
_refine_ls_number_parameters 244
_refine_ls_number_reflns 4929
_refine_ls_number_restraints 0
_refine_ls_restrained_S_all 1.033
_refine_ls_R_factor_all 0.0275
_refine_ls_R_factor_gt 0.0259
_refine_ls_shift/su_max 0.001
_refine_ls_shift/su_mean 0.000
_refine_ls_structure_factor_coef Fsqd
_refine_ls_weighting_details 'w=1/[\s^2^(Fo^2^)+(0.0333P)^2^+7.5084P] where P=(Fo^2^+2Fc^2^)/3'
_refine_ls_weighting_scheme calc
_refine_ls_wR_factor_gt 0.0647
_refine_ls_wR_factor_ref 0.0659
_reflns_Friedel_coverage 0.878
_reflns_Friedel_fraction_full 0.990
_reflns_Friedel_fraction_max 0.991
_reflns_number_gt 4782
_reflns_number_total 4929
_reflns_threshold_expression >2sigma(I)
_cod_data_source_file d4dt01400f3.cif
_cod_data_source_block 6
_cod_original_cell_volume 4331.4(6)
_cod_database_code 7716314

loop_
_space_group_symop_operation_xyz
'x, y, z'
'y, -x, -z'
'-x, -y, z'
'-y, x, -z'
'x+1/2, y+1/2, z+1/2'
'y+1/2, -x+1/2, -z+1/2'
'-x+1/2, -y+1/2, z+1/2'
'-y+1/2, x+1/2, -z+1/2'

loop_
_atom_site_label
_atom_site_type_symbol
_atom_site_fract_x
_atom_site_fract_y
_atom_site_fract_z
_atom_site_U_iso_or_equiv
_atom_site_adp_type
_atom_site_occupancy
_atom_site_site_symmetry_order
_atom_site_calc_flag
_atom_site_refinement_flags_posn
_atom_site_refinement_flags_adp
_atom_site_refinement_flags_occupancy
_atom_site_disorder_assembly
_atom_site_disorder_group
Sb1 Sb 0.06032(2) 0.22529(2) 0.83822(3) 0.02078(8) Uani 1 1 d . . . . .
O1 O 0.11195(15) 0.20037(14) 1.0190(4) 0.0273(7) Uani 1 1 d . . . . .
N1 N -0.00706(16) 0.29480(17) 0.6765(5) 0.0243(7) Uani 1 1 d . . . . .
C1 C 0.1397(2) 0.1462(2) 1.0509(5) 0.0205(8) Uani 1 1 d . . . . .
C2 C 0.19641(18) 0.12880(19) 0.9844(5) 0.0192(8) Uani 1 1 d . . . . .
C3 C 0.21823(18) 0.06893(19) 1.0084(5) 0.0198(8) Uani 1 1 d . . . . .
H3 H 0.254709 0.056003 0.959680 0.024 Uiso 1 1 calc R U . . .
C4 C 0.1892(2) 0.0272(2) 1.1001(5) 0.0221(8) Uani 1 1 d . . . . .
C5 C 0.13770(19) 0.0483(2) 1.1765(5) 0.0240(9) Uani 1 1 d . . . . .
H5 H 0.118464 0.020978 1.243010 0.029 Uiso 1 1 calc R U . . .
C6 C 0.11317(18) 0.10762(19) 1.1596(5) 0.0228(8) Uani 1 1 d . . . . .
C7 C 0.2370(2) 0.1700(2) 0.8851(5) 0.0234(9) Uani 1 1 d . . . . .
C8 C 0.2245(2) 0.2397(2) 0.8906(7) 0.0364(12) Uani 1 1 d . . . . .
H8A H 0.259392 0.261963 0.847575 0.055 Uiso 1 1 calc R U . . .
H8B H 0.219427 0.252661 0.990879 0.055 Uiso 1 1 calc R U . . .
H8C H 0.186508 0.249028 0.836951 0.055 Uiso 1 1 calc R U . . .
C9 C 0.3052(2) 0.1642(3) 0.9336(7) 0.0388(13) Uani 1 1 d . . . . .
H9A H 0.318539 0.120935 0.925269 0.058 Uiso 1 1 calc R U . . .
H9B H 0.308947 0.177641 1.033889 0.058 Uiso 1 1 calc R U . . .
H9C H 0.331369 0.190360 0.872581 0.058 Uiso 1 1 calc R U . . .
C10 C 0.2306(3) 0.1478(3) 0.7316(6) 0.0414(13) Uani 1 1 d . . . . .
H10A H 0.242419 0.104044 0.725700 0.062 Uiso 1 1 calc R U . . .
H10B H 0.257710 0.172410 0.669234 0.062 Uiso 1 1 calc R U . . .
H10C H 0.187490 0.152655 0.700281 0.062 Uiso 1 1 calc R U . . .
C11 C 0.0602(2) 0.1270(2) 1.2620(6) 0.0315(11) Uani 1 1 d . . . . .
C12 C 0.0502(3) 0.1974(3) 1.2730(7) 0.0398(13) Uani 1 1 d . . . . .
H12A H 0.089911 0.217850 1.291991 0.060 Uiso 1 1 calc R U . . .
H12B H 0.021316 0.206324 1.351678 0.060 Uiso 1 1 calc R U . . .
H12C H 0.032937 0.212904 1.182456 0.060 Uiso 1 1 calc R U . . .
C13 C -0.0005(2) 0.0975(3) 1.2135(7) 0.0423(14) Uani 1 1 d . . . . .
H13A H -0.033342 0.107806 1.282225 0.064 Uiso 1 1 calc R U . . .
H13B H 0.004452 0.052366 1.208933 0.064 Uiso 1 1 calc R U . . .
H13C H -0.011661 0.113280 1.118197 0.064 Uiso 1 1 calc R U . . .
C14 C 0.0752(4) 0.1036(4) 1.4130(7) 0.069(3) Uani 1 1 d . . . . .
H14A H 0.116469 0.118208 1.441277 0.104 Uiso 1 1 calc R U . . .
H14B H 0.074474 0.058234 1.413839 0.104 Uiso 1 1 calc R U . . .
H14C H 0.044306 0.119516 1.480858 0.104 Uiso 1 1 calc R U . . .
C15 C 0.0536(2) 0.31433(19) 0.9424(5) 0.0210(8) Uani 1 1 d . . . . .
C16 C 0.0914(2) 0.3303(2) 1.0573(5) 0.0269(10) Uani 1 1 d . . . . .
H16 H 0.121435 0.301514 1.090771 0.032 Uiso 1 1 calc R U . . .
C17 C 0.0861(2) 0.3877(2) 1.1244(5) 0.0318(11) Uani 1 1 d . . . . .
H17 H 0.111422 0.397319 1.204933 0.038 Uiso 1 1 calc R U . . .
C18 C 0.0443(2) 0.4303(2) 1.0742(6) 0.0331(11) Uani 1 1 d . . . . .
H18 H 0.041404 0.469938 1.117999 0.040 Uiso 1 1 calc R U . . .
C19 C 0.0062(2) 0.4152(2) 0.9592(6) 0.0297(10) Uani 1 1 d . . . . .
H19 H -0.023242 0.444641 0.925698 0.036 Uiso 1 1 calc R U . . .
C20 C 0.0105(2) 0.3578(2) 0.8923(5) 0.0227(9) Uani 1 1 d . . . . .
C21 C -0.0340(2) 0.3411(2) 0.7734(5) 0.0262(10) Uani 1 1 d . . . . .
H21A H -0.072724 0.324524 0.815652 0.031 Uiso 1 1 calc R U . . .
H21B H -0.044600 0.378840 0.718050 0.031 Uiso 1 1 calc R U . . .
C22 C -0.0564(2) 0.2636(3) 0.5951(6) 0.0341(11) Uani 1 1 d . . . . .
H22A H -0.079023 0.294147 0.537496 0.051 Uiso 1 1 calc R U . . .
H22B H -0.085081 0.243368 0.662092 0.051 Uiso 1 1 calc R U . . .
H22C H -0.038084 0.232360 0.531481 0.051 Uiso 1 1 calc R U . . .
C23 C 0.0377(3) 0.3238(3) 0.5786(6) 0.0326(11) Uani 1 1 d . . . . .
H23A H 0.016394 0.354629 0.518926 0.049 Uiso 1 1 calc R U . . .
H23B H 0.056149 0.292027 0.516787 0.049 Uiso 1 1 calc R U . . .
H23C H 0.070275 0.344179 0.634630 0.049 Uiso 1 1 calc R U . . .

loop_
_atom_site_aniso_label
_atom_site_aniso_U_11
_atom_site_aniso_U_22
_atom_site_aniso_U_33
_atom_site_aniso_U_23
_atom_site_aniso_U_13
_atom_site_aniso_U_12
Sb1 0.01638(14) 0.01812(14) 0.02785(13) -0.00059(12) 0.00292(11) 0.00107(11)
O1 0.0247(15) 0.0224(15) 0.0348(18) 0.0021(13) 0.0022(14) 0.0106(12)
N1 0.0220(17) 0.0248(17) 0.0260(19) 0.0017(16) -0.0024(16) -0.0012(14)
C1 0.020(2) 0.020(2) 0.022(2) -0.0007(16) -0.0027(16) 0.0010(16)
C2 0.0151(18) 0.0212(19) 0.021(2) 0.0003(17) 0.0009(16) -0.0008(16)
C3 0.0142(17) 0.0196(19) 0.026(2) -0.0011(17) 0.0025(16) 0.0022(15)
C4 0.0186(19) 0.020(2) 0.027(2) 0.0008(16) -0.0003(16) 0.0009(16)
C5 0.0200(19) 0.027(2) 0.025(2) 0.0029(19) 0.0037(18) -0.0018(16)
C6 0.0180(18) 0.027(2) 0.0235(19) 0.000(2) 0.0011(19) 0.0019(15)
C7 0.020(2) 0.021(2) 0.029(2) 0.0054(17) 0.0040(17) -0.0003(17)
C8 0.028(2) 0.021(2) 0.059(4) 0.003(2) 0.004(2) -0.0026(19)
C9 0.020(2) 0.040(3) 0.057(4) 0.015(3) 0.004(2) -0.003(2)
C10 0.059(4) 0.038(3) 0.027(3) 0.005(2) 0.009(3) -0.009(3)
C11 0.026(2) 0.038(3) 0.030(3) 0.005(2) 0.011(2) 0.007(2)
C12 0.039(3) 0.041(3) 0.040(3) -0.012(2) 0.015(2) 0.005(2)
C13 0.026(2) 0.039(3) 0.062(4) 0.008(3) 0.019(2) 0.004(2)
C14 0.067(5) 0.114(7) 0.026(3) 0.012(4) 0.016(3) 0.053(5)
C15 0.0182(19) 0.0162(19) 0.029(2) -0.0014(16) 0.0032(17) 0.0002(16)
C16 0.024(2) 0.025(2) 0.032(2) -0.0008(18) -0.0008(19) 0.0018(18)
C17 0.034(3) 0.029(2) 0.033(3) -0.0059(19) -0.004(2) -0.002(2)
C18 0.036(3) 0.020(2) 0.044(3) -0.006(2) 0.001(2) 0.002(2)
C19 0.029(2) 0.018(2) 0.042(3) 0.0025(19) 0.003(2) 0.0049(18)
C20 0.019(2) 0.019(2) 0.030(2) 0.0017(17) 0.0048(17) 0.0000(17)
C21 0.023(2) 0.025(2) 0.031(2) 0.0045(18) 0.0007(18) 0.0052(17)
C22 0.030(3) 0.037(3) 0.036(3) -0.003(2) -0.007(2) 0.000(2)
C23 0.034(3) 0.037(3) 0.027(2) 0.002(2) 0.005(2) -0.005(2)

loop_
_atom_type_symbol
_atom_type_description
_atom_type_scat_dispersion_real
_atom_type_scat_dispersion_imag
_atom_type_scat_source
C C 0.0033 0.0016 'International Tables Vol C Tables 4.2.6.8 and 6.1.1.4'
H H 0.0000 0.0000 'International Tables Vol C Tables 4.2.6.8 and 6.1.1.4'
N N 0.0061 0.0033 'International Tables Vol C Tables 4.2.6.8 and 6.1.1.4'
O O 0.0106 0.0060 'International Tables Vol C Tables 4.2.6.8 and 6.1.1.4'
Sb Sb -0.5866 1.5461 'International Tables Vol C Tables 4.2.6.8 and 6.1.1.4'

loop_
_geom_angle_atom_site_label_1
_geom_angle_atom_site_label_2
_geom_angle_atom_site_label_3
_geom_angle
_geom_angle_site_symmetry_1
_geom_angle_site_symmetry_3
_geom_angle_publ_flag
O1 Sb1 C4 99.36(16) . 4_557 ?
O1 Sb1 C15 84.46(15) . . ?
C4 Sb1 C15 98.36(16) 4_557 . ?
O1 Sb1 N1 157.25(12) . . ?
C4 Sb1 N1 82.47(15) 4_557 . ?
C15 Sb1 N1 72.87(15) . . ?
C1 O1 Sb1 129.7(3) . . ?
C21 N1 C23 110.6(4) . . ?
C21 N1 C22 110.0(4) . . ?
C23 N1 C22 110.6(4) . . ?
C21 N1 Sb1 105.2(3) . . ?
C23 N1 Sb1 103.9(3) . . ?
C22 N1 Sb1 116.3(3) . . ?
O1 C1 C2 121.2(4) . . ?
O1 C1 C6 118.8(4) . . ?
C2 C1 C6 119.9(4) . . ?
C3 C2 C1 117.8(4) . . ?
C3 C2 C7 115.8(4) . . ?
C1 C2 C7 126.4(4) . . ?
C4 C3 C2 123.2(4) . . ?
C4 C3 H3 118.4 . . ?
C2 C3 H3 118.4 . . ?
C3 C4 C5 117.4(4) . . ?
C3 C4 Sb1 125.3(3) . 2_557 ?
C5 C4 Sb1 116.4(3) . 2_557 ?
C6 C5 C4 123.0(4) . . ?
C6 C5 H5 118.5 . . ?
C4 C5 H5 118.5 . . ?
C5 C6 C1 117.5(4) . . ?
C5 C6 C11 117.4(4) . . ?
C1 C6 C11 125.1(4) . . ?
C10 C7 C8 109.1(4) . . ?
C10 C7 C9 109.7(5) . . ?
C8 C7 C9 103.7(4) . . ?
C10 C7 C2 109.3(4) . . ?
C8 C7 C2 116.3(4) . . ?
C9 C7 C2 108.5(4) . . ?
C7 C8 H8A 109.5 . . ?
C7 C8 H8B 109.5 . . ?
H8A C8 H8B 109.5 . . ?
C7 C8 H8C 109.5 . . ?
H8A C8 H8C 109.5 . . ?
H8B C8 H8C 109.5 . . ?
C7 C9 H9A 109.5 . . ?
C7 C9 H9B 109.5 . . ?
H9A C9 H9B 109.5 . . ?
C7 C9 H9C 109.5 . . ?
H9A C9 H9C 109.5 . . ?
H9B C9 H9C 109.5 . . ?
C7 C10 H10A 109.5 . . ?
C7 C10 H10B 109.5 . . ?
H10A C10 H10B 109.5 . . ?
C7 C10 H10C 109.5 . . ?
H10A C10 H10C 109.5 . . ?
H10B C10 H10C 109.5 . . ?
C13 C11 C14 108.4(5) . . ?
C13 C11 C12 108.1(4) . . ?
C14 C11 C12 107.1(5) . . ?
C13 C11 C6 109.9(4) . . ?
C14 C11 C6 108.8(4) . . ?
C12 C11 C6 114.3(4) . . ?
C11 C12 H12A 109.5 . . ?
C11 C12 H12B 109.5 . . ?
H12A C12 H12B 109.5 . . ?
C11 C12 H12C 109.5 . . ?
H12A C12 H12C 109.5 . . ?
H12B C12 H12C 109.5 . . ?
C11 C13 H13A 109.5 . . ?
C11 C13 H13B 109.5 . . ?
H13A C13 H13B 109.5 . . ?
C11 C13 H13C 109.5 . . ?
H13A C13 H13C 109.5 . . ?
H13B C13 H13C 109.5 . . ?
C11 C14 H14A 109.5 . . ?
C11 C14 H14B 109.5 . . ?
H14A C14 H14B 109.5 . . ?
C11 C14 H14C 109.5 . . ?
H14A C14 H14C 109.5 . . ?
H14B C14 H14C 109.5 . . ?
C16 C15 C20 118.7(4) . . ?
C16 C15 Sb1 121.8(3) . . ?
C20 C15 Sb1 119.5(3) . . ?
C15 C16 C17 121.2(4) . . ?
C15 C16 H16 119.4 . . ?
C17 C16 H16 119.4 . . ?
C18 C17 C16 119.9(5) . . ?
C18 C17 H17 120.1 . . ?
C16 C17 H17 120.1 . . ?
C17 C18 C19 119.8(5) . . ?
C17 C18 H18 120.1 . . ?
C19 C18 H18 120.1 . . ?
C18 C19 C20 120.9(5) . . ?
C18 C19 H19 119.5 . . ?
C20 C19 H19 119.5 . . ?
C19 C20 C15 119.5(4) . . ?
C19 C20 C21 119.9(4) . . ?
C15 C20 C21 120.4(4) . . ?
N1 C21 C20 111.2(4) . . ?
N1 C21 H21A 109.4 . . ?
C20 C21 H21A 109.4 . . ?
N1 C21 H21B 109.4 . . ?
C20 C21 H21B 109.4 . . ?
H21A C21 H21B 108.0 . . ?
N1 C22 H22A 109.5 . . ?
N1 C22 H22B 109.5 . . ?
H22A C22 H22B 109.5 . . ?
N1 C22 H22C 109.5 . . ?
H22A C22 H22C 109.5 . . ?
H22B C22 H22C 109.5 . . ?
N1 C23 H23A 109.5 . . ?
N1 C23 H23B 109.5 . . ?
H23A C23 H23B 109.5 . . ?
N1 C23 H23C 109.5 . . ?
H23A C23 H23C 109.5 . . ?
H23B C23 H23C 109.5 . . ?

loop_
_geom_bond_atom_site_label_1
_geom_bond_atom_site_label_2
_geom_bond_distance
_geom_bond_site_symmetry_2
_geom_bond_publ_flag
Sb1 O1 2.088(4) . ?
Sb1 C4 2.121(5) 4_557 ?
Sb1 C15 2.157(4) . ?
Sb1 N1 2.574(4) . ?
O1 C1 1.346(5) . ?
N1 C21 1.466(6) . ?
N1 C23 1.467(6) . ?
N1 C22 1.471(6) . ?
C1 C2 1.421(6) . ?
C1 C6 1.430(6) . ?
C2 C3 1.393(6) . ?
C2 C7 1.552(6) . ?
C3 C4 1.390(6) . ?
C3 H3 0.9500 . ?
C4 C5 1.395(6) . ?
C5 C6 1.394(6) . ?
C5 H5 0.9500 . ?
C6 C11 1.545(6) . ?
C7 C10 1.512(7) . ?
C7 C8 1.529(6) . ?
C7 C9 1.545(7) . ?
C8 H8A 0.9800 . ?
C8 H8B 0.9800 . ?
C8 H8C 0.9800 . ?
C9 H9A 0.9800 . ?
C9 H9B 0.9800 . ?
C9 H9C 0.9800 . ?
C10 H10A 0.9800 . ?
C10 H10B 0.9800 . ?
C10 H10C 0.9800 . ?
C11 C13 1.526(8) . ?
C11 C14 1.527(8) . ?
C11 C12 1.539(8) . ?
C12 H12A 0.9800 . ?
C12 H12B 0.9800 . ?
C12 H12C 0.9800 . ?
C13 H13A 0.9800 . ?
C13 H13B 0.9800 . ?
C13 H13C 0.9800 . ?
C14 H14A 0.9800 . ?
C14 H14B 0.9800 . ?
C14 H14C 0.9800 . ?
C15 C16 1.388(7) . ?
C15 C20 1.401(6) . ?
C16 C17 1.392(7) . ?
C16 H16 0.9500 . ?
C17 C18 1.369(7) . ?
C17 H17 0.9500 . ?
C18 C19 1.388(8) . ?
C18 H18 0.9500 . ?
C19 C20 1.390(7) . ?
C19 H19 0.9500 . ?
C20 C21 1.508(7) . ?
C21 H21A 0.9900 . ?
C21 H21B 0.9900 . ?
C22 H22A 0.9800 . ?
C22 H22B 0.9800 . ?
C22 H22C 0.9800 . ?
C23 H23A 0.9800 . ?
C23 H23B 0.9800 . ?
C23 H23C 0.9800 . ?

loop_
_geom_torsion_atom_site_label_1
_geom_torsion_atom_site_label_2
_geom_torsion_atom_site_label_3
_geom_torsion_atom_site_label_4
_geom_torsion
_geom_torsion_site_symmetry_1
_geom_torsion_site_symmetry_2
_geom_torsion_site_symmetry_3
_geom_torsion_site_symmetry_4
_geom_torsion_publ_flag
Sb1 O1 C1 C2 76.5(5) . . . . ?
Sb1 O1 C1 C6 -107.1(4) . . . . ?
O1 C1 C2 C3 -171.8(4) . . . . ?
C6 C1 C2 C3 11.8(6) . . . . ?
O1 C1 C2 C7 7.6(7) . . . . ?
C6 C1 C2 C7 -168.8(4) . . . . ?
C1 C2 C3 C4 -3.8(7) . . . . ?
C7 C2 C3 C4 176.7(4) . . . . ?
C2 C3 C4 C5 -3.4(7) . . . . ?
C2 C3 C4 Sb1 -172.1(3) . . . 2_557 ?
C3 C4 C5 C6 2.9(7) . . . . ?
Sb1 C4 C5 C6 172.5(4) 2_557 . . . ?
C4 C5 C6 C1 4.8(7) . . . . ?
C4 C5 C6 C11 -174.0(5) . . . . ?
O1 C1 C6 C5 171.3(4) . . . . ?
C2 C1 C6 C5 -12.2(6) . . . . ?
O1 C1 C6 C11 -10.0(7) . . . . ?
C2 C1 C6 C11 166.5(4) . . . . ?
C3 C2 C7 C10 72.6(5) . . . . ?
C1 C2 C7 C10 -106.9(5) . . . . ?
C3 C2 C7 C8 -163.5(4) . . . . ?
C1 C2 C7 C8 17.1(7) . . . . ?
C3 C2 C7 C9 -47.1(5) . . . . ?
C1 C2 C7 C9 133.5(5) . . . . ?
C5 C6 C11 C13 -77.6(6) . . . . ?
C1 C6 C11 C13 103.7(5) . . . . ?
C5 C6 C11 C14 41.0(7) . . . . ?
C1 C6 C11 C14 -137.7(6) . . . . ?
C5 C6 C11 C12 160.7(5) . . . . ?
C1 C6 C11 C12 -18.0(7) . . . . ?
C20 C15 C16 C17 1.4(7) . . . . ?
Sb1 C15 C16 C17 -179.3(4) . . . . ?
C15 C16 C17 C18 -2.1(8) . . . . ?
C16 C17 C18 C19 1.9(8) . . . . ?
C17 C18 C19 C20 -1.1(8) . . . . ?
C18 C19 C20 C15 0.4(7) . . . . ?
C18 C19 C20 C21 176.3(5) . . . . ?
C16 C15 C20 C19 -0.6(7) . . . . ?
Sb1 C15 C20 C19 -179.8(3) . . . . ?
C16 C15 C20 C21 -176.5(4) . . . . ?
Sb1 C15 C20 C21 4.3(6) . . . . ?
C23 N1 C21 C20 -77.3(5) . . . . ?
C22 N1 C21 C20 160.2(4) . . . . ?
Sb1 N1 C21 C20 34.3(4) . . . . ?
C19 C20 C21 N1 154.5(4) . . . . ?
C15 C20 C21 N1 -29.7(6) . . . . ?
